data_8102139
loop_
_publ_author_name
'Gonz\'alez-Prieto, Rodrigo'
'Jim\'enez-Aparicio, Reyes'
'Luis Priego, J.'
'Rosario Torres, M.'

_publ_section_title
;
Crystal structure of tetraphenylphosphonium dichlorotetrakis
(3-phenoxypropionato)diruthenium(II,III), 
[P(C~6~H~5~)~4~][Ru~2~Cl~2~(O~3~C~9~H~9~)~4~]
;
_journal_issue 3
_journal_name_full 'Zeitschrift f\"ur Kristallographie - New Crystal Structures'
_journal_page_first 271
_journal_page_last 273
_journal_volume 222
_journal_year 2007
_chemical_formula_structural '[P(C6H5)4][Ru2Cl2(O3C9H9)4]'
_chemical_formula_sum 'C60 H56 Cl2 O12 P Ru2'
_chemical_formula_weight 1273.06
_chemical_name_systematic
;
tetraphenylphosphonium dichlorotetrakis(3-phenoxypropionato)diruthenium(II,III)
;
_space_group_IT_number 19
_symmetry_cell_setting orthorhombic
_symmetry_space_group_name_Hall 'P 2ac 2ab'
_symmetry_space_group_name_H-M 'P 21 21 21'
_atom_sites_solution_hydrogens geom
_atom_sites_solution_primary direct
_atom_sites_solution_secondary difmap
_audit_creation_method SHELXL-97
_cell_angle_alpha 90.00
_cell_angle_beta 90.00
_cell_angle_gamma 90.00
_cell_formula_units_Z 4
_cell_length_a 8.6267(7)
_cell_length_b 23.4871(19)
_cell_length_c 28.700(2)
_cell_measurement_temperature 296(2)
_cell_volume 5815.1(8)
_computing_cell_refinement 'Bruker SMART'
_computing_data_collection 'Bruker SMART'
_computing_data_reduction 'Bruker SHELXTL'
_computing_molecular_graphics 'Bruker SHELXTL'
_computing_publication_material 'Bruker SHELXTL'
_computing_structure_refinement 'SHELXL-97 (Sheldrick, 1997)'
_computing_structure_solution 'SHELXS-97 (Sheldrick, 1990)'
_diffrn_ambient_temperature 296(2)
_diffrn_measured_fraction_theta_full 1.000
_diffrn_measured_fraction_theta_max 1.000
_diffrn_measurement_device_type 'Bruker SMART CCD'
_diffrn_measurement_method phi/omega
_diffrn_radiation_monochromator graphite
_diffrn_radiation_source 'fine-focus sealed tube'
_diffrn_radiation_type MoK\a
_diffrn_radiation_wavelength 0.71073
_diffrn_reflns_av_R_equivalents 0.1274
_diffrn_reflns_av_sigmaI/netI 0.2315
_diffrn_reflns_limit_h_max 9
_diffrn_reflns_limit_h_min -10
_diffrn_reflns_limit_k_max 23
_diffrn_reflns_limit_k_min -27
_diffrn_reflns_limit_l_max 33
_diffrn_reflns_limit_l_min -34
_diffrn_reflns_number 30775
_diffrn_reflns_theta_full 25.00
_diffrn_reflns_theta_max 25.00
_diffrn_reflns_theta_min 1.12
_exptl_absorpt_coefficient_mu 0.699
_exptl_absorpt_correction_type none
_exptl_crystal_colour red
_exptl_crystal_density_diffrn 1.454
_exptl_crystal_density_method 'not measured'
_exptl_crystal_description prism
_exptl_crystal_F_000 2596
_exptl_crystal_size_max 0.36
_exptl_crystal_size_mid 0.08
_exptl_crystal_size_min 0.06
_refine_diff_density_max 0.929
_refine_diff_density_min -0.768
_refine_diff_density_rms 0.160
_refine_ls_abs_structure_details 'Flack H D (1983), Acta Cryst. A39, 876-881'
_refine_ls_abs_structure_Flack 0.00
_refine_ls_extinction_method none
_refine_ls_goodness_of_fit_ref 0.879
_refine_ls_hydrogen_treatment constr
_refine_ls_matrix_type full
_refine_ls_number_parameters 514
_refine_ls_number_reflns 10260
_refine_ls_number_restraints 1
_refine_ls_restrained_S_all 0.879
_refine_ls_R_factor_all 0.1663
_refine_ls_R_factor_gt 0.0639
_refine_ls_shift/su_max 0.090
_refine_ls_shift/su_mean 0.005
_refine_ls_structure_factor_coef Fsqd
_refine_ls_weighting_details 'calc w=1/[\s^2^(Fo^2^)+(0.0747P)^2^+0.0000P] where P=(Fo^2^+2Fc^2^)/3'
_refine_ls_weighting_scheme calc
_refine_ls_wR_factor_gt 0.1506
_refine_ls_wR_factor_ref 0.1837
_reflns_number_gt 4465
_reflns_number_total 10260
_reflns_threshold_expression >2sigma(I)
_cod_data_source_file 1267-2029.cff
_cod_data_source_block C60H56Cl2O12PRu2
_cod_depositor_comments
;
The following automatic conversions were performed:
'_symmetry_cell_setting' value 'Orthorhombic' changed to 'orthorhombic'
according to '/home/saulius/struct/CIF-dictionaries/cif_core.dic'
dictionary named 'cif_core.dic' version 2.4.1 from 2010-06-29.

Automatic conversion script
Id: cif_fix_enum 1555 2011-01-17 13:19:09Z saulius 
;
_cod_original_cell_volume 5815.0(8)
_cod_original_sg_symbol_H-M P2(1)2(1)2(1)
_cod_database_code 8102139

loop_
_symmetry_equiv_pos_as_xyz
'x, y, z'
'-x+1/2, -y, z+1/2'
'-x, y+1/2, -z+1/2'
'x+1/2, -y+1/2, -z'

loop_
_atom_site_label
_atom_site_type_symbol
_atom_site_fract_x
_atom_site_fract_y
_atom_site_fract_z
_atom_site_U_iso_or_equiv
_atom_site_adp_type
_atom_site_occupancy
_atom_site_symmetry_multiplicity
_atom_site_Wyckoff_symbol
_atom_site_calc_flag
_atom_site_refinement_flags
_atom_site_disorder_assembly
_atom_site_disorder_group
P1 P 0.9361(4) 0.88511(15) 0.15376(11) 0.0426(9) Uani 1 4 a d . . .
C37 C 0.9347(17) 0.8482(5) 0.0988(4) 0.040(3) Uani 1 4 a d . . .
C38 C 0.7983(18) 0.8289(6) 0.0789(4) 0.054(4) Uani 1 4 a d . . .
H38 H 0.7047 0.8334 0.0945 0.064 Uiso 1 4 a calc R . .
C39 C 0.802(2) 0.8028(7) 0.0355(5) 0.072(5) Uani 1 4 a d . . .
H39 H 0.7110 0.7897 0.0217 0.086 Uiso 1 4 a calc R . .
C40 C 0.944(3) 0.7967(6) 0.0133(5) 0.073(5) Uani 1 4 a d . . .
H40 H 0.9478 0.7790 -0.0156 0.088 Uiso 1 4 a calc R . .
C41 C 1.079(2) 0.8168(6) 0.0335(5) 0.064(5) Uani 1 4 a d . . .
H41 H 1.1730 0.8133 0.0177 0.077 Uiso 1 4 a calc R . .
C42 C 1.076(2) 0.8415(7) 0.0766(4) 0.064(4) Uani 1 4 a d . . .
H42 H 1.1666 0.8537 0.0908 0.076 Uiso 1 4 a calc R . .
C43 C 1.0273(13) 0.9518(6) 0.1447(5) 0.040(3) Uani 1 4 a d . . .
C44 C 1.0000(19) 0.9826(7) 0.1017(5) 0.069(5) Uani 1 4 a d . . .
H44 H 0.9369 0.9663 0.0789 0.083 Uiso 1 4 a calc R . .
C45 C 1.063(2) 1.0350(6) 0.0938(5) 0.073(5) Uani 1 4 a d . . .
H45 H 1.0434 1.0546 0.0663 0.087 Uiso 1 4 a calc R . .
C46 C 1.153(2) 1.0570(7) 0.1263(6) 0.074(5) Uani 1 4 a d . . .
H46 H 1.1939 1.0930 0.1205 0.089 Uiso 1 4 a calc R . .
C47 C 1.194(2) 1.0311(7) 0.1690(6) 0.075(5) Uani 1 4 a d . . .
H47 H 1.2599 1.0481 0.1907 0.090 Uiso 1 4 a calc R . .
C48 C 1.1266(16) 0.9772(7) 0.1757(5) 0.065(5) Uani 1 4 a d . . .
H48 H 1.1508 0.9575 0.2029 0.077 Uiso 1 4 a calc R . .
C49 C 1.0331(14) 0.8436(6) 0.1973(4) 0.040(3) Uani 1 4 a d . . .
C50 C 1.1219(16) 0.7960(7) 0.1861(5) 0.057(4) Uani 1 4 a d . . .
H50 H 1.1322 0.7839 0.1554 0.068 Uiso 1 4 a calc R . .
C51 C 1.193(2) 0.7677(6) 0.2215(7) 0.069(5) Uani 1 4 a d . . .
H51 H 1.2546 0.7366 0.2138 0.083 Uiso 1 4 a calc R . .
C52 C 1.180(2) 0.7821(7) 0.2685(6) 0.075(5) Uani 1 4 a d . . .
H52 H 1.2263 0.7598 0.2915 0.091 Uiso 1 4 a calc R . .
C53 C 1.096(2) 0.8313(8) 0.2800(5) 0.079(5) Uani 1 4 a d . . .
H53 H 1.0904 0.8436 0.3107 0.094 Uiso 1 4 a calc R . .
C54 C 1.0214(16) 0.8617(7) 0.2446(5) 0.061(5) Uani 1 4 a d . . .
H54 H 0.9636 0.8939 0.2519 0.073 Uiso 1 4 a calc R . .
C55 C 0.7482(14) 0.8985(6) 0.1761(5) 0.049(4) Uani 1 4 a d . . .
C56 C 0.6992(19) 0.9523(6) 0.1898(5) 0.058(4) Uani 1 4 a d . . .
H56 H 0.7601 0.9838 0.1829 0.069 Uiso 1 4 a calc R . .
C57 C 0.561(2) 0.9594(8) 0.2135(5) 0.072(5) Uani 1 4 a d . . .
H57 H 0.5297 0.9952 0.2236 0.086 Uiso 1 4 a calc R . .
C58 C 0.4739(17) 0.9128(10) 0.2213(5) 0.076(6) Uani 1 4 a d . . .
H58 H 0.3834 0.9176 0.2385 0.091 Uiso 1 4 a calc R . .
C59 C 0.5082(18) 0.8579(8) 0.2058(6) 0.071(6) Uani 1 4 a d . . .
H59 H 0.4396 0.8276 0.2091 0.085 Uiso 1 4 a calc R . .
C60 C 0.6477(19) 0.8522(7) 0.1858(5) 0.065(5) Uani 1 4 a d . . .
H60 H 0.6805 0.8158 0.1778 0.078 Uiso 1 4 a calc R . .
Ru1 Ru 0.56399(12) 0.66162(5) 0.14509(3) 0.0360(3) Uani 1 4 a d . . .
Ru2 Ru 0.68769(12) 0.58143(5) 0.17286(4) 0.0363(3) Uani 1 4 a d . . .
Cl1 Cl 0.4267(4) 0.74917(13) 0.11327(10) 0.0380(8) Uani 1 4 a d . . .
Cl2 Cl 0.8244(4) 0.49326(14) 0.20250(11) 0.0463(9) Uani 1 4 a d . . .
O1 O 0.7691(10) 0.6910(4) 0.1225(3) 0.042(2) Uani 1 4 a d . . .
O2 O 0.8907(8) 0.6139(4) 0.1502(3) 0.043(2) Uani 1 4 a d . . .
O3 O 0.4804(9) 0.5497(4) 0.1930(3) 0.046(3) Uani 1 4 a d . . .
O4 O 0.3599(8) 0.6289(4) 0.1688(3) 0.042(2) Uani 1 4 a d . . .
O5 O 0.7165(11) 0.6208(4) 0.2357(3) 0.050(3) Uani 1 4 a d . . .
O6 O 0.5968(11) 0.6992(4) 0.2084(3) 0.054(3) Uani 1 4 a d . . .
O7 O 0.5373(10) 0.6206(4) 0.0836(3) 0.043(2) Uani 1 4 a d . . .
O8 O 0.6592(11) 0.5440(4) 0.1106(3) 0.052(3) Uani 1 4 a d . . .
O9 O 1.0066(11) 0.6328(5) 0.0345(3) 0.071(3) Uani 1 4 a d . . .
O10 O 0.2576(11) 0.5922(5) 0.2786(3) 0.069(3) Uani 1 4 a d . . .
O11 O 0.709(2) 0.7697(5) 0.3421(4) 0.157(7) Uani 1 4 a d . . .
O12 O 0.596(2) 0.4548(6) 0.0302(7) 0.185(8) Uani 1 4 a d . . .
C1 C 0.8880(16) 0.6631(6) 0.1283(4) 0.039(3) Uani 1 4 a d . . .
C2 C 1.0380(15) 0.6801(6) 0.1075(4) 0.045(4) Uani 1 4 a d . . .
H2A H 1.1130 0.6857 0.1323 0.054 Uiso 1 4 a calc R . .
H2B H 1.0250 0.7162 0.0915 0.054 Uiso 1 4 a calc R . .
C3 C 1.1021(17) 0.6362(6) 0.0730(5) 0.060(5) Uani 1 4 a d . . .
H3A H 1.2057 0.6472 0.0634 0.072 Uiso 1 4 a calc R . .
H3B H 1.1085 0.5992 0.0880 0.072 Uiso 1 4 a calc R . .
C10 C 0.3563(15) 0.5804(7) 0.1887(4) 0.046(4) Uani 1 4 a d . . .
C11 C 0.2093(16) 0.5559(6) 0.2039(5) 0.051(4) Uani 1 4 a d . . .
H11A H 0.2254 0.5172 0.2149 0.061 Uiso 1 4 a calc R . .
H11B H 0.1367 0.5548 0.1781 0.061 Uiso 1 4 a calc R . .
C12 C 0.1446(15) 0.5925(7) 0.2431(5) 0.063(5) Uani 1 4 a d . . .
H12A H 0.1261 0.6310 0.2323 0.076 Uiso 1 4 a calc R . .
H12B H 0.0477 0.5768 0.2545 0.076 Uiso 1 4 a calc R . .
C19 C 0.665(2) 0.6699(8) 0.2397(4) 0.063(5) Uani 1 4 a d . . .
C20 C 0.683(3) 0.6921(8) 0.2892(6) 0.140(10) Uani 1 4 a d D . .
H20A H 0.6078 0.6725 0.3087 0.168 Uiso 1 4 a calc R . .
H20B H 0.7850 0.6819 0.3003 0.168 Uiso 1 4 a calc R . .
C21 C 0.661(3) 0.7554(8) 0.2960(7) 0.146(10) Uani 1 4 a d D . .
H21A H 0.5534 0.7655 0.2915 0.176 Uiso 1 4 a calc R . .
H21B H 0.7232 0.7761 0.2735 0.176 Uiso 1 4 a calc R . .
C28 C 0.5955(17) 0.5720(6) 0.0780(5) 0.050(4) Uani 1 4 a d . . .
C29 C 0.597(3) 0.5497(8) 0.0279(6) 0.110(8) Uani 1 4 a d . . .
H29A H 0.4910 0.5405 0.0191 0.132 Uiso 1 4 a calc R . .
H29B H 0.6318 0.5801 0.0076 0.132 Uiso 1 4 a calc R . .
C30 C 0.694(3) 0.4992(11) 0.0197(8) 0.141(10) Uani 1 4 a d . . .
H30A H 0.7287 0.4973 -0.0125 0.169 Uiso 1 4 a calc R . .
H30B H 0.7844 0.4991 0.0400 0.169 Uiso 1 4 a calc R . .
C4 C 1.0333(14) 0.5931(5) 0.0012(4) 0.078(5) Uiso 1 4 a d G . .
C5 C 1.1190(13) 0.5436(6) 0.0078(4) 0.109(7) Uiso 1 4 a d G . .
H5 H 1.1672 0.5368 0.0363 0.131 Uiso 1 4 a calc R . .
C6 C 1.1327(14) 0.5043(5) -0.0282(6) 0.146(9) Uiso 1 4 a d G . .
H6 H 1.1901 0.4712 -0.0238 0.175 Uiso 1 4 a calc R . .
C7 C 1.0608(17) 0.5145(5) -0.0707(4) 0.146(9) Uiso 1 4 a d G . .
H7 H 1.0700 0.4882 -0.0947 0.175 Uiso 1 4 a calc R . .
C8 C 0.9750(15) 0.5639(6) -0.0772(3) 0.114(7) Uiso 1 4 a d G . .
H8 H 0.9269 0.5707 -0.1057 0.137 Uiso 1 4 a calc R . .
C9 C 0.9613(13) 0.6032(5) -0.0413(4) 0.085(6) Uiso 1 4 a d G . .
H9 H 0.9039 0.6363 -0.0457 0.102 Uiso 1 4 a calc R . .
C13 C 0.2299(17) 0.6215(5) 0.3189(4) 0.086(6) Uiso 1 4 a d G . .
C14 C 0.0981(14) 0.6539(6) 0.3275(5) 0.106(6) Uiso 1 4 a d G . .
H14 H 0.0198 0.6559 0.3054 0.127 Uiso 1 4 a calc R . .
C15 C 0.0835(16) 0.6832(5) 0.3694(6) 0.140(9) Uiso 1 4 a d G . .
H15 H -0.0047 0.7049 0.3752 0.168 Uiso 1 4 a calc R . .
C16 C 0.201(2) 0.6802(6) 0.4025(4) 0.182(11) Uiso 1 4 a d G . .
H16 H 0.1908 0.6998 0.4305 0.218 Uiso 1 4 a calc R . .
C17 C 0.3324(18) 0.6478(7) 0.3939(5) 0.193(12) Uiso 1 4 a d G . .
H17 H 0.4108 0.6458 0.4161 0.231 Uiso 1 4 a calc R . .
C18 C 0.3471(13) 0.6185(6) 0.3520(6) 0.143(9) Uiso 1 4 a d G . .
H18 H 0.4353 0.5969 0.3462 0.172 Uiso 1 4 a calc R . .
C22 C 0.705(3) 0.8227(6) 0.3564(6) 0.192 Uiso 1 4 a d G . .
C23 C 0.8198(19) 0.8473(9) 0.3838(6) 0.202 Uiso 1 4 a d G . .
H23 H 0.9030 0.8254 0.3941 0.242 Uiso 1 4 a calc R . .
C24 C 0.8101(18) 0.9045(9) 0.3959(4) 0.132 Uiso 1 4 a d G . .
H24 H 0.8868 0.9209 0.4143 0.158 Uiso 1 4 a calc R . .
C25 C 0.686(2) 0.9371(6) 0.3806(6) 0.194 Uiso 1 4 a d G . .
H25 H 0.6793 0.9754 0.3887 0.233 Uiso 1 4 a calc R . .
C26 C 0.5711(17) 0.9125(10) 0.3531(6) 0.195 Uiso 1 4 a d G . .
H26 H 0.4879 0.9344 0.3428 0.234 Uiso 1 4 a calc R . .
C27 C 0.581(2) 0.8553(10) 0.3410(5) 0.173 Uiso 1 4 a d G . .
H27 H 0.5041 0.8389 0.3226 0.208 Uiso 1 4 a calc R . .
C31 C 0.640(3) 0.3987(7) 0.0217(6) 0.191 Uiso 1 4 a d G . .
C32 C 0.530(2) 0.3569(12) 0.0313(5) 0.200 Uiso 1 4 a d G . .
H32 H 0.4389 0.3664 0.0465 0.240 Uiso 1 4 a calc R . .
C33 C 0.558(2) 0.3008(10) 0.0182(6) 0.194 Uiso 1 4 a d G . .
H33 H 0.4844 0.2728 0.0246 0.232 Uiso 1 4 a calc R . .
C34 C 0.694(3) 0.2865(7) -0.0046(7) 0.204 Uiso 1 4 a d G . .
H34 H 0.7127 0.2490 -0.0134 0.244 Uiso 1 4 a calc R . .
C35 C 0.804(2) 0.3283(11) -0.0143(5) 0.204 Uiso 1 4 a d G . .
H35 H 0.8954 0.3187 -0.0295 0.244 Uiso 1 4 a calc R . .
C36 C 0.777(2) 0.3844(9) -0.0011(6) 0.210 Uiso 1 4 a d G . .
H36 H 0.8499 0.4123 -0.0076 0.252 Uiso 1 4 a calc R . .

loop_
_atom_site_aniso_label
_atom_site_aniso_U_11
_atom_site_aniso_U_22
_atom_site_aniso_U_33
_atom_site_aniso_U_23
_atom_site_aniso_U_13
_atom_site_aniso_U_12
P1 0.043(2) 0.044(2) 0.041(2) -0.0043(17) 0.004(2) 0.002(2)
C37 0.051(8) 0.044(9) 0.026(6) 0.000(6) 0.002(7) 0.005(8)
C38 0.066(10) 0.046(10) 0.049(9) -0.015(8) -0.013(9) -0.007(9)
C39 0.088(13) 0.074(12) 0.053(10) -0.011(9) -0.039(11) 0.021(11)
C40 0.135(17) 0.045(11) 0.039(9) -0.010(8) 0.007(12) 0.005(13)
C41 0.063(11) 0.070(12) 0.060(10) -0.019(9) -0.007(10) 0.008(10)
C42 0.086(12) 0.062(11) 0.044(8) -0.012(8) 0.012(9) 0.019(11)
C43 0.028(7) 0.051(9) 0.041(8) -0.020(8) -0.002(7) -0.011(6)
C44 0.099(14) 0.054(11) 0.053(10) 0.021(9) -0.027(9) 0.005(10)
C45 0.119(15) 0.039(10) 0.061(10) -0.003(8) -0.024(12) -0.035(11)
C46 0.081(14) 0.049(11) 0.093(13) 0.007(10) 0.021(11) -0.009(10)
C47 0.091(13) 0.057(12) 0.076(12) -0.019(10) 0.023(12) -0.020(11)
C48 0.077(12) 0.063(12) 0.054(9) -0.009(9) -0.017(9) -0.004(9)
C49 0.042(9) 0.039(9) 0.039(8) 0.005(7) 0.008(6) -0.005(7)
C50 0.061(11) 0.067(12) 0.043(9) 0.006(8) 0.006(8) -0.017(9)
C51 0.076(12) 0.040(10) 0.092(13) -0.005(10) 0.036(12) -0.006(10)
C52 0.069(12) 0.063(13) 0.094(14) 0.035(11) -0.001(12) -0.003(11)
C53 0.098(14) 0.085(14) 0.052(10) 0.027(10) -0.011(10) -0.003(13)
C54 0.047(10) 0.082(13) 0.054(10) -0.001(9) 0.000(8) 0.015(9)
C55 0.038(8) 0.033(9) 0.075(10) 0.002(8) -0.010(8) -0.009(6)
C56 0.058(10) 0.043(10) 0.072(11) -0.024(8) -0.012(9) 0.007(9)
C57 0.037(9) 0.110(17) 0.067(11) -0.024(11) 0.013(10) 0.017(11)
C58 0.031(9) 0.14(2) 0.052(10) 0.006(13) 0.018(8) 0.013(12)
C59 0.038(10) 0.093(17) 0.083(13) -0.010(11) 0.017(9) 0.003(9)
C60 0.073(12) 0.051(11) 0.071(11) 0.015(9) -0.009(9) -0.007(9)
Ru1 0.0347(6) 0.0354(6) 0.0379(6) 0.0045(5) -0.0014(6) 0.0019(6)
Ru2 0.0349(6) 0.0357(7) 0.0382(6) 0.0059(6) 0.0003(6) -0.0008(6)
Cl1 0.0389(19) 0.036(2) 0.0392(18) 0.0029(15) -0.0033(17) 0.0049(18)
Cl2 0.046(2) 0.036(2) 0.058(2) 0.0161(17) -0.006(2) 0.0050(19)
O1 0.035(6) 0.027(5) 0.063(6) 0.020(5) -0.008(5) 0.006(4)
O2 0.033(5) 0.042(6) 0.053(6) 0.016(5) -0.009(4) 0.000(4)
O3 0.032(6) 0.053(7) 0.054(6) 0.016(5) -0.004(4) 0.003(5)
O4 0.032(5) 0.044(6) 0.049(5) 0.019(5) -0.001(4) 0.010(4)
O5 0.060(7) 0.030(6) 0.060(6) -0.007(5) -0.011(5) 0.006(5)
O6 0.067(7) 0.057(7) 0.038(5) -0.001(5) -0.004(5) 0.004(6)
O7 0.046(6) 0.039(6) 0.043(5) 0.010(5) -0.005(5) 0.005(5)
O8 0.068(7) 0.032(6) 0.057(6) 0.007(5) -0.008(6) 0.006(5)
O9 0.060(7) 0.103(10) 0.050(6) -0.019(6) -0.012(5) 0.003(6)
O10 0.057(7) 0.089(9) 0.063(7) 0.003(6) 0.002(5) 0.008(6)
O11 0.32(2) 0.084(10) 0.066(8) -0.023(7) -0.072(11) -0.006(13)
O12 0.22(2) 0.069(11) 0.26(2) 0.006(12) 0.080(17) -0.054(13)
C1 0.050(9) 0.026(8) 0.041(8) 0.005(7) 0.001(7) -0.015(8)
C2 0.036(9) 0.044(9) 0.053(9) 0.020(7) -0.014(7) -0.006(7)
C3 0.072(12) 0.052(11) 0.055(10) 0.004(8) 0.010(9) 0.017(9)
C10 0.035(9) 0.053(10) 0.049(9) 0.006(8) -0.008(6) 0.004(8)
C11 0.042(9) 0.063(11) 0.047(9) 0.022(8) -0.006(8) -0.026(8)
C12 0.035(9) 0.091(14) 0.064(10) 0.024(10) 0.000(8) -0.007(9)
C19 0.086(13) 0.080(13) 0.024(7) 0.016(9) 0.000(8) 0.011(11)
C20 0.25(3) 0.12(2) 0.056(12) -0.037(12) -0.062(16) 0.08(2)
C21 0.24(3) 0.11(2) 0.088(16) -0.002(14) -0.056(19) 0.03(2)
C28 0.063(11) 0.032(10) 0.054(9) -0.001(8) -0.018(8) 0.003(8)
C29 0.19(2) 0.065(14) 0.072(12) -0.048(11) -0.027(14) 0.042(15)
C30 0.16(2) 0.15(2) 0.118(19) -0.021(17) 0.056(18) -0.07(2)

loop_
_atom_type_symbol
_atom_type_description
_atom_type_scat_dispersion_real
_atom_type_scat_dispersion_imag
_atom_type_scat_source
C C 0.0033 0.0016 'International Tables Vol C Tables 4.2.6.8 and 6.1.1.4'
H H 0.0000 0.0000 'International Tables Vol C Tables 4.2.6.8 and 6.1.1.4'
O O 0.0106 0.0060 'International Tables Vol C Tables 4.2.6.8 and 6.1.1.4'
P P 0.1023 0.0942 'International Tables Vol C Tables 4.2.6.8 and 6.1.1.4'
Cl Cl 0.1484 0.1585 'International Tables Vol C Tables 4.2.6.8 and 6.1.1.4'
Ru Ru -1.2594 0.8363 'International Tables Vol C Tables 4.2.6.8 and 6.1.1.4'

loop_
_geom_angle_atom_site_label_1
_geom_angle_atom_site_label_2
_geom_angle_atom_site_label_3
_geom_angle
_geom_angle_site_symmetry_1
_geom_angle_site_symmetry_3
_geom_angle_publ_flag
C43 P1 C55 107.6(6) . . ?
C43 P1 C49 112.1(6) . . ?
C55 P1 C49 105.7(6) . . ?
C43 P1 C37 107.5(6) . . ?
C55 P1 C37 113.3(7) . . ?
C49 P1 C37 110.6(6) . . ?
C38 C37 C42 121.3(12) . . ?
C38 C37 P1 121.7(11) . . ?
C42 C37 P1 116.9(11) . . ?
C37 C38 C39 119.8(15) . . ?
C37 C38 H38 120.1 . . ?
C39 C38 H38 120.1 . . ?
C40 C39 C38 118.4(16) . . ?
C40 C39 H39 120.8 . . ?
C38 C39 H39 120.8 . . ?
C39 C40 C41 121.2(14) . . ?
C39 C40 H40 119.4 . . ?
C41 C40 H40 119.4 . . ?
C42 C41 C40 120.1(16) . . ?
C42 C41 H41 120.0 . . ?
C40 C41 H41 120.0 . . ?
C37 C42 C41 119.2(16) . . ?
C37 C42 H42 120.4 . . ?
C41 C42 H42 120.4 . . ?
C48 C43 C44 116.0(14) . . ?
C48 C43 P1 124.5(12) . . ?
C44 C43 P1 119.5(10) . . ?
C45 C44 C43 121.6(14) . . ?
C45 C44 H44 119.2 . . ?
C43 C44 H44 119.2 . . ?
C46 C45 C44 118.2(16) . . ?
C46 C45 H45 120.9 . . ?
C44 C45 H45 120.9 . . ?
C45 C46 C47 126.3(17) . . ?
C45 C46 H46 116.9 . . ?
C47 C46 H46 116.8 . . ?
C48 C47 C46 113.6(16) . . ?
C48 C47 H47 123.2 . . ?
C46 C47 H47 123.2 . . ?
C43 C48 C47 124.2(16) . . ?
C43 C48 H48 117.9 . . ?
C47 C48 H48 117.9 . . ?
C50 C49 C54 120.0(13) . . ?
C50 C49 P1 122.1(10) . . ?
C54 C49 P1 117.9(11) . . ?
C51 C50 C49 117.8(13) . . ?
C51 C50 H50 121.1 . . ?
C49 C50 H50 121.1 . . ?
C50 C51 C52 124.7(16) . . ?
C50 C51 H51 117.7 . . ?
C52 C51 H51 117.7 . . ?
C53 C52 C51 117.8(16) . . ?
C53 C52 H52 121.1 . . ?
C51 C52 H52 121.1 . . ?
C54 C53 C52 119.2(16) . . ?
C54 C53 H53 120.4 . . ?
C52 C53 H53 120.4 . . ?
C53 C54 C49 120.4(15) . . ?
C53 C54 H54 119.8 . . ?
C49 C54 H54 119.8 . . ?
C56 C55 C60 117.1(14) . . ?
C56 C55 P1 122.8(11) . . ?
C60 C55 P1 119.7(11) . . ?
C55 C56 C57 120.8(16) . . ?
C55 C56 H56 119.6 . . ?
C57 C56 H56 119.6 . . ?
C58 C57 C56 117.7(17) . . ?
C58 C57 H57 121.1 . . ?
C56 C57 H57 121.1 . . ?
C57 C58 C59 125.3(15) . . ?
C57 C58 H58 117.3 . . ?
C59 C58 H58 117.3 . . ?
C60 C59 C58 114.8(17) . . ?
C60 C59 H59 122.6 . . ?
C58 C59 H59 122.6 . . ?
C59 C60 C55 123.8(17) . . ?
C59 C60 H60 118.1 . . ?
C55 C60 H60 118.1 . . ?
O7 Ru1 O1 89.0(4) . . ?
O7 Ru1 O4 90.7(4) . . ?
O1 Ru1 O4 177.7(4) . . ?
O7 Ru1 O6 176.9(4) . . ?
O1 Ru1 O6 91.0(4) . . ?
O4 Ru1 O6 89.2(4) . . ?
O7 Ru1 Ru2 88.0(3) . . ?
O1 Ru1 Ru2 89.1(2) . . ?
O4 Ru1 Ru2 88.6(2) . . ?
O6 Ru1 Ru2 88.9(3) . . ?
O7 Ru1 Cl1 91.1(3) . . ?
O1 Ru1 Cl1 90.9(3) . . ?
O4 Ru1 Cl1 91.3(2) . . ?
O6 Ru1 Cl1 92.0(3) . . ?
Ru2 Ru1 Cl1 179.09(9) . . ?
O3 Ru2 O8 89.1(4) . . ?
O3 Ru2 O2 177.6(4) . . ?
O8 Ru2 O2 89.1(4) . . ?
O3 Ru2 O5 91.3(4) . . ?
O8 Ru2 O5 179.0(4) . . ?
O2 Ru2 O5 90.4(4) . . ?
O3 Ru2 Ru1 89.5(3) . . ?
O8 Ru2 Ru1 89.6(3) . . ?
O2 Ru2 Ru1 88.9(2) . . ?
O5 Ru2 Ru1 89.5(3) . . ?
O3 Ru2 Cl2 90.8(3) . . ?
O8 Ru2 Cl2 89.9(3) . . ?
O2 Ru2 Cl2 90.8(2) . . ?
O5 Ru2 Cl2 91.0(3) . . ?
Ru1 Ru2 Cl2 179.41(10) . . ?
C1 O1 Ru1 120.6(8) . . ?
C1 O2 Ru2 118.1(8) . . ?
C10 O3 Ru2 119.8(9) . . ?
C10 O4 Ru1 120.5(8) . . ?
C19 O5 Ru2 117.3(9) . . ?
C19 O6 Ru1 117.3(10) . . ?
C28 O7 Ru1 120.0(8) . . ?
C28 O8 Ru2 118.9(9) . . ?
C4 O9 C3 120.1(11) . . ?
C13 O10 C12 119.2(12) . . ?
C22 O11 C21 120.5(16) . . ?
C31 O12 C30 120(2) . . ?
O1 C1 O2 123.3(11) . . ?
O1 C1 C2 122.1(12) . . ?
O2 C1 C2 114.4(12) . . ?
C1 C2 C3 113.2(12) . . ?
C1 C2 H2A 108.9 . . ?
C3 C2 H2A 108.9 . . ?
C1 C2 H2B 108.9 . . ?
C3 C2 H2B 108.9 . . ?
H2A C2 H2B 107.8 . . ?
O9 C3 C2 109.9(12) . . ?
O9 C3 H3A 109.7 . . ?
C2 C3 H3A 109.7 . . ?
O9 C3 H3B 109.7 . . ?
C2 C3 H3B 109.7 . . ?
H3A C3 H3B 108.2 . . ?
O4 C10 O3 121.3(12) . . ?
O4 C10 C11 120.6(12) . . ?
O3 C10 C11 117.9(13) . . ?
C10 C11 C12 108.5(12) . . ?
C10 C11 H11A 110.0 . . ?
C12 C11 H11A 110.0 . . ?
C10 C11 H11B 110.0 . . ?
C12 C11 H11B 110.0 . . ?
H11A C11 H11B 108.4 . . ?
O10 C12 C11 106.1(11) . . ?
O10 C12 H12A 110.5 . . ?
C11 C12 H12A 110.5 . . ?
O10 C12 H12B 110.5 . . ?
C11 C12 H12B 110.5 . . ?
H12A C12 H12B 108.7 . . ?
O6 C19 O5 126.9(14) . . ?
O6 C19 C20 121.2(16) . . ?
O5 C19 C20 111.7(13) . . ?
C21 C20 C19 116.5(16) . . ?
C21 C20 H20A 108.2 . . ?
C19 C20 H20A 108.2 . . ?
C21 C20 H20B 108.2 . . ?
C19 C20 H20B 108.1 . . ?
H20A C20 H20B 107.3 . . ?
C20 C21 O11 108.5(14) . . ?
C20 C21 H21A 110.0 . . ?
O11 C21 H21A 110.0 . . ?
C20 C21 H21B 110.0 . . ?
O11 C21 H21B 110.0 . . ?
H21A C21 H21B 108.3 . . ?
O7 C28 O8 123.2(13) . . ?
O7 C28 C29 115.8(13) . . ?
O8 C28 C29 120.9(14) . . ?
C30 C29 C28 115.4(17) . . ?
C30 C29 H29A 108.4 . . ?
C28 C29 H29A 108.4 . . ?
C30 C29 H29B 108.4 . . ?
C28 C29 H29B 108.4 . . ?
H29A C29 H29B 107.5 . . ?
O12 C30 C29 102.7(19) . . ?
O12 C30 H30A 111.2 . . ?
C29 C30 H30A 111.2 . . ?
O12 C30 H30B 111.2 . . ?
C29 C30 H30B 111.2 . . ?
H30A C30 H30B 109.1 . . ?
O9 C4 C5 124.8(11) . . ?
O9 C4 C9 115.1(11) . . ?
C5 C4 C9 120.0 . . ?
C4 C5 C6 120.0 . . ?
C4 C5 H5 120.0 . . ?
C6 C5 H5 120.0 . . ?
C7 C6 C5 120.0 . . ?
C7 C6 H6 120.0 . . ?
C5 C6 H6 120.0 . . ?
C8 C7 C6 120.0 . . ?
C8 C7 H7 120.0 . . ?
C6 C7 H7 120.0 . . ?
C7 C8 C9 120.0 . . ?
C7 C8 H8 120.0 . . ?
C9 C8 H8 120.0 . . ?
C8 C9 C4 120.0 . . ?
C8 C9 H9 120.0 . . ?
C4 C9 H9 120.0 . . ?
O10 C13 C14 124.8(12) . . ?
O10 C13 C18 115.2(12) . . ?
C14 C13 C18 120.0 . . ?
C13 C14 C15 120.0 . . ?
C13 C14 H14 120.0 . . ?
C15 C14 H14 120.0 . . ?
C16 C15 C14 120.0 . . ?
C16 C15 H15 120.0 . . ?
C14 C15 H15 120.0 . . ?
C15 C16 C17 120.0 . . ?
C15 C16 H16 120.0 . . ?
C17 C16 H16 120.0 . . ?
C18 C17 C16 120.0 . . ?
C18 C17 H17 120.0 . . ?
C16 C17 H17 120.0 . . ?
C17 C18 C13 120.0 . . ?
C17 C18 H18 120.0 . . ?
C13 C18 H18 120.0 . . ?
O11 C22 C23 124(2) . . ?
O11 C22 C27 116(2) . . ?
C23 C22 C27 120.0 . . ?
C24 C23 C22 120.0 . . ?
C24 C23 H23 120.0 . . ?
C22 C23 H23 120.0 . . ?
C23 C24 C25 120.0 . . ?
C23 C24 H24 120.0 . . ?
C25 C24 H24 120.0 . . ?
C26 C25 C24 120.0 . . ?
C26 C25 H25 120.0 . . ?
C24 C25 H25 120.0 . . ?
C25 C26 C27 120.0 . . ?
C25 C26 H26 120.0 . . ?
C27 C26 H26 120.0 . . ?
C26 C27 C22 120.0 . . ?
C26 C27 H27 120.0 . . ?
C22 C27 H27 120.0 . . ?
O12 C31 C32 117(2) . . ?
O12 C31 C36 123(2) . . ?
C32 C31 C36 120.0 . . ?
C31 C32 C33 120.0 . . ?
C31 C32 H32 120.0 . . ?
C33 C32 H32 120.0 . . ?
C32 C33 C34 120.0 . . ?
C32 C33 H33 120.0 . . ?
C34 C33 H33 120.0 . . ?
C35 C34 C33 120.0 . . ?
C35 C34 H34 120.0 . . ?
C33 C34 H34 120.0 . . ?
C34 C35 C36 120.0 . . ?
C34 C35 H35 120.0 . . ?
C36 C35 H35 120.0 . . ?
C35 C36 C31 120.0 . . ?
C35 C36 H36 120.0 . . ?
C31 C36 H36 120.0 . . ?

loop_
_geom_bond_atom_site_label_1
_geom_bond_atom_site_label_2
_geom_bond_distance
_geom_bond_site_symmetry_2
_geom_bond_publ_flag
P1 C43 1.772(13) . ?
P1 C55 1.771(14) . ?
P1 C49 1.794(13) . ?
P1 C37 1.800(12) . ?
C37 C38 1.384(17) . ?
C37 C42 1.381(18) . ?
C38 C39 1.388(18) . ?
C38 H38 0.9300 . ?
C39 C40 1.39(2) . ?
C39 H39 0.9300 . ?
C40 C41 1.39(2) . ?
C40 H40 0.9300 . ?
C41 C42 1.367(17) . ?
C41 H41 0.9300 . ?
C42 H42 0.9300 . ?
C43 C48 1.372(16) . ?
C43 C44 1.451(18) . ?
C44 C45 1.366(18) . ?
C44 H44 0.9300 . ?
C45 C46 1.319(19) . ?
C45 H45 0.9300 . ?
C46 C47 1.42(2) . ?
C46 H46 0.9300 . ?
C47 C48 1.408(19) . ?
C47 H47 0.9300 . ?
C48 H48 0.9300 . ?
C49 C50 1.393(19) . ?
C49 C54 1.424(17) . ?
C50 C51 1.361(19) . ?
C50 H50 0.9300 . ?
C51 C52 1.39(2) . ?
C51 H51 0.9300 . ?
C52 C53 1.40(2) . ?
C52 H52 0.9300 . ?
C53 C54 1.399(19) . ?
C53 H53 0.9300 . ?
C54 H54 0.9300 . ?
C55 C56 1.389(17) . ?
C55 C60 1.418(18) . ?
C56 C57 1.38(2) . ?
C56 H56 0.9300 . ?
C57 C58 1.35(2) . ?
C57 H57 0.9300 . ?
C58 C59 1.40(2) . ?
C58 H58 0.9300 . ?
C59 C60 1.340(18) . ?
C59 H59 0.9300 . ?
C60 H60 0.9300 . ?
Ru1 O7 2.023(9) . ?
Ru1 O1 2.007(8) . ?
Ru1 O4 2.038(8) . ?
Ru1 O6 2.039(9) . ?
Ru1 Ru2 2.3069(15) . ?
Ru1 Cl1 2.542(3) . ?
Ru2 O3 2.022(8) . ?
Ru2 O8 2.006(9) . ?
Ru2 O2 2.019(8) . ?
Ru2 O5 2.042(9) . ?
Ru2 Cl2 2.531(3) . ?
O1 C1 1.228(14) . ?
O2 C1 1.315(15) . ?
O3 C10 1.298(14) . ?
O4 C10 1.273(16) . ?
O5 C19 1.241(18) . ?
O6 C19 1.277(16) . ?
O7 C28 1.258(15) . ?
O8 C28 1.270(14) . ?
O9 C4 1.354(13) . ?
O9 C3 1.381(15) . ?
O10 C13 1.367(13) . ?
O10 C12 1.410(14) . ?
O11 C22 1.311(16) . ?
O11 C21 1.425(19) . ?
O12 C31 1.394(19) . ?
O12 C30 1.38(2) . ?
C1 C2 1.480(16) . ?
C2 C3 1.533(17) . ?
C2 H2A 0.9700 . ?
C2 H2B 0.9700 . ?
C3 H3A 0.9700 . ?
C3 H3B 0.9700 . ?
C10 C11 1.460(17) . ?
C11 C12 1.522(18) . ?
C11 H11A 0.9700 . ?
C11 H11B 0.9700 . ?
C12 H12A 0.9700 . ?
C12 H12B 0.9700 . ?
C19 C20 1.521(19) . ?
C20 C21 1.509(5) . ?
C20 H20A 0.9700 . ?
C20 H20B 0.9700 . ?
C21 H21A 0.9700 . ?
C21 H21B 0.9700 . ?
C28 C29 1.528(19) . ?
C29 C30 1.48(3) . ?
C29 H29A 0.9700 . ?
C29 H29B 0.9700 . ?
C30 H30A 0.9700 . ?
C30 H30B 0.9700 . ?
C4 C5 1.3900 . ?
C4 C9 1.3900 . ?
C5 C6 1.3900 . ?
C5 H5 0.9300 . ?
C6 C7 1.3900 . ?
C6 H6 0.9300 . ?
C7 C8 1.3900 . ?
C7 H7 0.9300 . ?
C8 C9 1.3900 . ?
C8 H8 0.9300 . ?
C9 H9 0.9300 . ?
C13 C14 1.3900 . ?
C13 C18 1.3900 . ?
C14 C15 1.3900 . ?
C14 H14 0.9300 . ?
C15 C16 1.3900 . ?
C15 H15 0.9300 . ?
C16 C17 1.3900 . ?
C16 H16 0.9300 . ?
C17 C18 1.3900 . ?
C17 H17 0.9300 . ?
C18 H18 0.9300 . ?
C22 C23 1.3900 . ?
C22 C27 1.3900 . ?
C23 C24 1.3900 . ?
C23 H23 0.9300 . ?
C24 C25 1.3900 . ?
C24 H24 0.9300 . ?
C25 C26 1.3900 . ?
C25 H25 0.9300 . ?
C26 C27 1.3900 . ?
C26 H26 0.9300 . ?
C27 H27 0.9300 . ?
C31 C32 1.3900 . ?
C31 C36 1.3900 . ?
C32 C33 1.3900 . ?
C32 H32 0.9300 . ?
C33 C34 1.3900 . ?
C33 H33 0.9300 . ?
C34 C35 1.3900 . ?
C34 H34 0.9300 . ?
C35 C36 1.3900 . ?
C35 H35 0.9300 . ?
C36 H36 0.9300 . ?

loop_
_geom_torsion_atom_site_label_1
_geom_torsion_atom_site_label_2
_geom_torsion_atom_site_label_3
_geom_torsion_atom_site_label_4
_geom_torsion
_geom_torsion_site_symmetry_1
_geom_torsion_site_symmetry_2
_geom_torsion_site_symmetry_3
_geom_torsion_site_symmetry_4
_geom_torsion_publ_flag
C43 P1 C37 C38 -123.5(11) . . . . ?
C55 P1 C37 C38 -4.7(14) . . . . ?
C49 P1 C37 C38 113.8(12) . . . . ?
C43 P1 C37 C42 54.4(12) . . . . ?
C55 P1 C37 C42 173.2(11) . . . . ?
C49 P1 C37 C42 -68.2(12) . . . . ?
C42 C37 C38 C39 -1(2) . . . . ?
P1 C37 C38 C39 177.2(11) . . . . ?
C37 C38 C39 C40 0(2) . . . . ?
C38 C39 C40 C41 -1(2) . . . . ?
C39 C40 C41 C42 2(2) . . . . ?
C38 C37 C42 C41 2(2) . . . . ?
P1 C37 C42 C41 -176.1(11) . . . . ?
C40 C41 C42 C37 -2(2) . . . . ?
C55 P1 C43 C48 96.5(12) . . . . ?
C49 P1 C43 C48 -19.4(13) . . . . ?
C37 P1 C43 C48 -141.1(12) . . . . ?
C55 P1 C43 C44 -84.4(12) . . . . ?
C49 P1 C43 C44 159.8(11) . . . . ?
C37 P1 C43 C44 38.0(13) . . . . ?
C48 C43 C44 C45 -3(2) . . . . ?
P1 C43 C44 C45 177.8(13) . . . . ?
C43 C44 C45 C46 1(3) . . . . ?
C44 C45 C46 C47 1(3) . . . . ?
C45 C46 C47 C48 -1(3) . . . . ?
C44 C43 C48 C47 3(2) . . . . ?
P1 C43 C48 C47 -177.6(12) . . . . ?
C46 C47 C48 C43 -1(2) . . . . ?
C43 P1 C49 C50 -107.1(12) . . . . ?
C55 P1 C49 C50 135.9(11) . . . . ?
C37 P1 C49 C50 12.8(13) . . . . ?
C43 P1 C49 C54 70.9(12) . . . . ?
C55 P1 C49 C54 -46.1(12) . . . . ?
C37 P1 C49 C54 -169.2(11) . . . . ?
C54 C49 C50 C51 1(2) . . . . ?
P1 C49 C50 C51 179.0(11) . . . . ?
C49 C50 C51 C52 2(2) . . . . ?
C50 C51 C52 C53 -4(3) . . . . ?
C51 C52 C53 C54 4(2) . . . . ?
C52 C53 C54 C49 -1(2) . . . . ?
C50 C49 C54 C53 -1(2) . . . . ?
P1 C49 C54 C53 -179.2(12) . . . . ?
C43 P1 C55 C56 -8.8(15) . . . . ?
C49 P1 C55 C56 111.2(13) . . . . ?
C37 P1 C55 C56 -127.5(12) . . . . ?
C43 P1 C55 C60 178.8(11) . . . . ?
C49 P1 C55 C60 -61.2(13) . . . . ?
C37 P1 C55 C60 60.1(14) . . . . ?
C60 C55 C56 C57 3(2) . . . . ?
P1 C55 C56 C57 -170.1(11) . . . . ?
C55 C56 C57 C58 -2(2) . . . . ?
C56 C57 C58 C59 -3(3) . . . . ?
C57 C58 C59 C60 7(3) . . . . ?
C58 C59 C60 C55 -7(2) . . . . ?
C56 C55 C60 C59 2(2) . . . . ?
P1 C55 C60 C59 175.0(12) . . . . ?
O7 Ru1 Ru2 O3 -88.4(4) . . . . ?
O1 Ru1 Ru2 O3 -177.4(4) . . . . ?
O4 Ru1 Ru2 O3 2.4(4) . . . . ?
O6 Ru1 Ru2 O3 91.6(4) . . . . ?
Cl1 Ru1 Ru2 O3 -84(6) . . . . ?
O7 Ru1 Ru2 O8 0.7(4) . . . . ?
O1 Ru1 Ru2 O8 -88.3(4) . . . . ?
O4 Ru1 Ru2 O8 91.5(4) . . . . ?
O6 Ru1 Ru2 O8 -179.3(4) . . . . ?
Cl1 Ru1 Ru2 O8 5(6) . . . . ?
O7 Ru1 Ru2 O2 89.8(3) . . . . ?
O1 Ru1 Ru2 O2 0.8(4) . . . . ?
O4 Ru1 Ru2 O2 -179.4(4) . . . . ?
O6 Ru1 Ru2 O2 -90.1(4) . . . . ?
Cl1 Ru1 Ru2 O2 94(6) . . . . ?
O7 Ru1 Ru2 O5 -179.7(4) . . . . ?
O1 Ru1 Ru2 O5 91.3(4) . . . . ?
O4 Ru1 Ru2 O5 -89.0(4) . . . . ?
O6 Ru1 Ru2 O5 0.3(4) . . . . ?
Cl1 Ru1 Ru2 O5 -175(100) . . . . ?
O7 Ru1 Ru2 Cl2 32(10) . . . . ?
O1 Ru1 Ru2 Cl2 -57(10) . . . . ?
O4 Ru1 Ru2 Cl2 123(10) . . . . ?
O6 Ru1 Ru2 Cl2 -148(10) . . . . ?
Cl1 Ru1 Ru2 Cl2 36(13) . . . . ?
O7 Ru1 O1 C1 -87.8(10) . . . . ?
O4 Ru1 O1 C1 -5(10) . . . . ?
O6 Ru1 O1 C1 89.1(10) . . . . ?
Ru2 Ru1 O1 C1 0.2(10) . . . . ?
Cl1 Ru1 O1 C1 -178.9(10) . . . . ?
O3 Ru2 O2 C1 46(10) . . . . ?
O8 Ru2 O2 C1 87.6(9) . . . . ?
O5 Ru2 O2 C1 -91.6(9) . . . . ?
Ru1 Ru2 O2 C1 -2.0(8) . . . . ?
Cl2 Ru2 O2 C1 177.5(8) . . . . ?
O8 Ru2 O3 C10 -94.4(10) . . . . ?
O2 Ru2 O3 C10 -53(10) . . . . ?
O5 Ru2 O3 C10 84.8(10) . . . . ?
Ru1 Ru2 O3 C10 -4.7(9) . . . . ?
Cl2 Ru2 O3 C10 175.8(9) . . . . ?
O7 Ru1 O4 C10 87.1(10) . . . . ?
O1 Ru1 O4 C10 5(10) . . . . ?
O6 Ru1 O4 C10 -89.8(10) . . . . ?
Ru2 Ru1 O4 C10 -0.9(10) . . . . ?
Cl1 Ru1 O4 C10 178.2(10) . . . . ?
O3 Ru2 O5 C19 -89.5(12) . . . . ?
O8 Ru2 O5 C19 26(26) . . . . ?
O2 Ru2 O5 C19 88.9(12) . . . . ?
Ru1 Ru2 O5 C19 -0.1(12) . . . . ?
Cl2 Ru2 O5 C19 179.6(11) . . . . ?
O7 Ru1 O6 C19 -1(8) . . . . ?
O1 Ru1 O6 C19 -89.7(11) . . . . ?
O4 Ru1 O6 C19 88.0(11) . . . . ?
Ru2 Ru1 O6 C19 -0.6(11) . . . . ?
Cl1 Ru1 O6 C19 179.3(11) . . . . ?
O1 Ru1 O7 C28 85.2(11) . . . . ?
O4 Ru1 O7 C28 -92.5(10) . . . . ?
O6 Ru1 O7 C28 -3(8) . . . . ?
Ru2 Ru1 O7 C28 -3.9(10) . . . . ?
Cl1 Ru1 O7 C28 176.1(10) . . . . ?
O3 Ru2 O8 C28 91.7(11) . . . . ?
O2 Ru2 O8 C28 -86.7(10) . . . . ?
O5 Ru2 O8 C28 -24(26) . . . . ?
Ru1 Ru2 O8 C28 2.2(10) . . . . ?
Cl2 Ru2 O8 C28 -177.5(10) . . . . ?
Ru1 O1 C1 O2 -1.9(18) . . . . ?
Ru1 O1 C1 C2 173.0(9) . . . . ?
Ru2 O2 C1 O1 2.8(17) . . . . ?
Ru2 O2 C1 C2 -172.4(8) . . . . ?
O1 C1 C2 C3 -117.9(14) . . . . ?
O2 C1 C2 C3 57.4(15) . . . . ?
C4 O9 C3 C2 -174.2(11) . . . . ?
C1 C2 C3 O9 66.2(15) . . . . ?
Ru1 O4 C10 O3 -2.6(18) . . . . ?
Ru1 O4 C10 C11 -177.5(9) . . . . ?
Ru2 O3 C10 O4 5.4(17) . . . . ?
Ru2 O3 C10 C11 -179.6(9) . . . . ?
O4 C10 C11 C12 -66.5(16) . . . . ?
O3 C10 C11 C12 118.4(14) . . . . ?
C13 O10 C12 C11 -179.4(11) . . . . ?
C10 C11 C12 O10 -59.0(15) . . . . ?
Ru1 O6 C19 O5 1(2) . . . . ?
Ru1 O6 C19 C20 -174.5(15) . . . . ?
Ru2 O5 C19 O6 0(2) . . . . ?
Ru2 O5 C19 C20 175.2(13) . . . . ?
O6 C19 C20 C21 -18(3) . . . . ?
O5 C19 C20 C21 166(2) . . . . ?
C19 C20 C21 O11 -169.5(19) . . . . ?
C22 O11 C21 C20 178(2) . . . . ?
Ru1 O7 C28 O8 7(2) . . . . ?
Ru1 O7 C28 C29 -168.5(12) . . . . ?
Ru2 O8 C28 O7 -6.1(19) . . . . ?
Ru2 O8 C28 C29 169.1(13) . . . . ?
O7 C28 C29 C30 167.0(17) . . . . ?
O8 C28 C29 C30 -8(3) . . . . ?
C31 O12 C30 C29 172.7(18) . . . . ?
C28 C29 C30 O12 87(2) . . . . ?
C3 O9 C4 C5 20.6(16) . . . . ?
C3 O9 C4 C9 -162.4(10) . . . . ?
O9 C4 C5 C6 176.8(12) . . . . ?
C9 C4 C5 C6 0.0 . . . . ?
C4 C5 C6 C7 0.0 . . . . ?
C5 C6 C7 C8 0.0 . . . . ?
C6 C7 C8 C9 0.0 . . . . ?
C7 C8 C9 C4 0.0 . . . . ?
O9 C4 C9 C8 -177.1(11) . . . . ?
C5 C4 C9 C8 0.0 . . . . ?
C12 O10 C13 C14 -1.9(17) . . . . ?
C12 O10 C13 C18 179.6(11) . . . . ?
O10 C13 C14 C15 -178.5(13) . . . . ?
C18 C13 C14 C15 0.0 . . . . ?
C13 C14 C15 C16 0.0 . . . . ?
C14 C15 C16 C17 0.0 . . . . ?
C15 C16 C17 C18 0.0 . . . . ?
C16 C17 C18 C13 0.0 . . . . ?
O10 C13 C18 C17 178.6(11) . . . . ?
C14 C13 C18 C17 0.0 . . . . ?
C21 O11 C22 C23 -139.8(19) . . . . ?
C21 O11 C22 C27 38(2) . . . . ?
O11 C22 C23 C24 177.4(17) . . . . ?
C27 C22 C23 C24 0.0 . . . . ?
C22 C23 C24 C25 0.0 . . . . ?
C23 C24 C25 C26 0.0 . . . . ?
C24 C25 C26 C27 0.0 . . . . ?
C25 C26 C27 C22 0.0 . . . . ?
O11 C22 C27 C26 -177.6(16) . . . . ?
C23 C22 C27 C26 0.0 . . . . ?
C30 O12 C31 C32 -177.2(18) . . . . ?
C30 O12 C31 C36 -6(3) . . . . ?
O12 C31 C32 C33 171.6(17) . . . . ?
C36 C31 C32 C33 0.0 . . . . ?
C31 C32 C33 C34 0.0 . . . . ?
C32 C33 C34 C35 0.0 . . . . ?
C33 C34 C35 C36 0.0 . . . . ?
C34 C35 C36 C31 0.0 . . . . ?
O12 C31 C36 C35 -171.1(18) . . . . ?
C32 C31 C36 C35 0.0 . . . . ?
